data_2007845
loop_
_publ_author_name
'Janiak, Christoph'
'Braun, Lothar'
'Scharmann, Tobias G.'
'Girgsdies, Frank'

_publ_section_title
;
 A Water Adduct of Tris(pentafluorophenyl)borane:
 (C~6~F~5~)~3~B(OH~2~)--Dioxane--CH~2~Cl~2~ (1/1/1)
;
_journal_issue 11
_journal_name_full 'Acta Crystallographica Section C'
_journal_page_first 1722
_journal_page_last 1724
_journal_paper_doi 10.1107/S0108270198007252
_journal_volume 54
_journal_year 1998
_chemical_formula_moiety '[B (C6 H5)3 (H2 O)] , C4 H8 O2 , C H2 Cl2'
_chemical_formula_structural '[B (C6 H5)3 (H2 O)] , C4 H8 O2 , C H2 Cl2'
_chemical_formula_sum 'C23 H12 B Cl2 F15 O3'
_chemical_formula_weight 703.04
_chemical_name_systematic
;
Tris(pentafluoro)phenylborane-water
;
_space_group_IT_number 15
_symmetry_cell_setting monoclinic
_symmetry_space_group_name_Hall '-C 2yc'
_symmetry_space_group_name_H-M 'C 1 2/c 1'
_audit_creation_method SHELXL
_cell_angle_alpha 90.00
_cell_angle_beta 104.62(2)
_cell_angle_gamma 90.00
_cell_formula_units_Z 8
_cell_length_a 17.036(6)
_cell_length_b 16.501(4)
_cell_length_c 19.517(5)
_cell_measurement_reflns_used 25
_cell_measurement_temperature 160(2)
_cell_measurement_theta_max 11.9
_cell_measurement_theta_min 9.9
_cell_volume 5309(3)
_computing_cell_refinement CAD-4/PC
_computing_data_collection 'CAD-4/PC (Kretschmar, 1994)'
_computing_data_reduction 'XCAD4 (Harms, 1996)'
_computing_molecular_graphics 'ORTEP3 (Farrugia, 1997)'
_computing_structure_refinement 'SHELXL93 (Sheldrick, 1993)'
_computing_structure_solution 'SHELXS86 (Sheldrick, 1985)'
_diffrn_ambient_temperature 160(2)
_diffrn_measurement_device 'Enraf-Nonius CAD4'
_diffrn_measurement_method \w/2\q
_diffrn_radiation_monochromator graphite
_diffrn_radiation_source 'fine-focus sealed tube'
_diffrn_radiation_type MoK\a
_diffrn_radiation_wavelength 0.71069
_diffrn_reflns_av_R_equivalents 0.069
_diffrn_reflns_av_sigmaI/netI 0.086
_diffrn_reflns_limit_h_max 22
_diffrn_reflns_limit_h_min -22
_diffrn_reflns_limit_k_max 21
_diffrn_reflns_limit_k_min 0
_diffrn_reflns_limit_l_max 25
_diffrn_reflns_limit_l_min -25
_diffrn_reflns_number 12129
_diffrn_reflns_theta_max 27.47
_diffrn_reflns_theta_min 1.75
_diffrn_standards_decay_% 0
_diffrn_standards_interval_count 200
_diffrn_standards_number 3
_exptl_absorpt_coefficient_mu 0.377
_exptl_absorpt_correction_type none
_exptl_crystal_colour colourless
_exptl_crystal_density_diffrn 1.759
_exptl_crystal_density_meas ?
_exptl_crystal_description 'irregular platelet'
_exptl_crystal_F_000 2784
_exptl_crystal_size_max 0.33
_exptl_crystal_size_mid 0.30
_exptl_crystal_size_min 0.21
_refine_diff_density_max 0.421
_refine_diff_density_min -0.306
_refine_ls_extinction_method none
_refine_ls_goodness_of_fit_all 1.003
_refine_ls_goodness_of_fit_obs 1.138
_refine_ls_hydrogen_treatment 'H atoms: see below'
_refine_ls_matrix_type full
_refine_ls_number_parameters 431
_refine_ls_number_reflns 6077
_refine_ls_number_restraints 0
_refine_ls_restrained_S_all 1.003
_refine_ls_restrained_S_obs 1.138
_refine_ls_R_factor_all 0.119
_refine_ls_R_factor_obs 0.046
_refine_ls_shift/esd_max 0.000
_refine_ls_shift/esd_mean 0.000
_refine_ls_structure_factor_coef Fsqd
_refine_ls_weighting_details 'w = 1/[\s^2^(Fo^2^)+(0.0466P)^2^+3.0089P] where P=(Fo^2^+2Fc^2^)/3'
_refine_ls_weighting_scheme calc
_refine_ls_wR_factor_all 0.124
_refine_ls_wR_factor_obs 0.099
_reflns_number_observed 3197
_reflns_number_total 6077
_reflns_observed_criterion I>2\s(I)
_cod_data_source_file os1004.cif
_cod_data_source_block fg55
_cod_depositor_comments
;
The following automatic conversions were performed:

'_exptl_crystal_density_meas' value 'not measured' was changed to '?'
- the value is perceived as not measured.

Automatic conversion script
Id: cif_fix_values 3008 2015-01-20 13:52:24Z robertas 

The following automatic conversions were performed:

'_refine_ls_weighting_scheme' value 'calc w =
1/[\s^2^(Fo^2^)+(0.0466P)^2^+3.0089P] where P=(Fo^2^+2Fc^2^)/3' was
changed to 'calc'. New tag '_refine_ls_weighting_details' was
created. The value of the new tag was set to 'w =
1/[\s^2^(Fo^2^)+(0.0466P)^2^+3.0089P] where P=(Fo^2^+2Fc^2^)/3'.

Automatic conversion script
Id: cif_fix_values 3143 2015-03-26 13:38:13Z robertas 
;
_cod_original_sg_symbol_H-M 'C 2/c'
_cod_database_code 2007845

loop_
_symmetry_equiv_pos_as_xyz
'x, y, z'
'-x, y, -z+1/2'
'x+1/2, y+1/2, z'
'-x+1/2, y+1/2, -z+1/2'
'-x, -y, -z'
'x, -y, z-1/2'
'-x+1/2, -y+1/2, -z'
'x+1/2, -y+1/2, z-1/2'

loop_
_atom_site_aniso_label
_atom_site_aniso_U_11
_atom_site_aniso_U_22
_atom_site_aniso_U_33
_atom_site_aniso_U_12
_atom_site_aniso_U_13
_atom_site_aniso_U_23
B1 0.030(2) 0.0191(14) 0.025(2) -0.0012(13) 0.0038(12) -0.0021(12)
C11 0.0263(14) 0.0263(14) 0.032(2) 0.0047(12) 0.0057(12) 0.0046(12)
C12 0.0317(15) 0.035(2) 0.0294(15) 0.0043(13) 0.0083(12) 0.0043(12)
C13 0.045(2) 0.054(2) 0.032(2) 0.015(2) 0.0131(14) 0.0149(15)
C14 0.040(2) 0.070(2) 0.051(2) 0.008(2) 0.019(2) 0.032(2)
C15 0.039(2) 0.048(2) 0.062(2) -0.008(2) 0.005(2) 0.024(2)
C16 0.033(2) 0.033(2) 0.038(2) -0.0006(13) 0.0059(13) 0.0073(13)
F12 0.0586(12) 0.0422(10) 0.0293(9) -0.0055(9) 0.0103(8) -0.0046(8)
F13 0.0826(15) 0.083(2) 0.0347(11) 0.0168(12) 0.0288(10) 0.0127(10)
F14 0.0696(15) 0.118(2) 0.077(2) -0.0044(14) 0.0380(13) 0.0528(15)
F15 0.071(2) 0.076(2) 0.093(2) -0.0398(13) 0.0060(13) 0.0338(13)
F16 0.0574(12) 0.0361(10) 0.0474(11) -0.0159(9) 0.0012(9) -0.0001(8)
C21 0.0263(13) 0.0237(13) 0.0255(14) 0.0008(11) 0.0076(11) 0.0014(11)
C22 0.0290(14) 0.0291(14) 0.0301(15) -0.0016(12) 0.0067(12) -0.0037(12)
C23 0.031(2) 0.034(2) 0.047(2) 0.0069(13) 0.0067(14) 0.0024(14)
C24 0.035(2) 0.044(2) 0.035(2) 0.0072(15) -0.0050(13) 0.0017(14)
C25 0.037(2) 0.043(2) 0.028(2) -0.0009(14) -0.0001(12) -0.0054(13)
C26 0.0286(15) 0.032(2) 0.0307(15) 0.0035(12) 0.0066(12) -0.0018(12)
F22 0.0426(10) 0.0446(10) 0.0377(10) 0.0094(8) 0.0077(8) -0.0120(8)
F23 0.0422(11) 0.0511(11) 0.0656(13) 0.0210(9) 0.0014(9) -0.0102(10)
F24 0.0484(12) 0.0800(15) 0.0489(12) 0.0218(11) -0.0175(9) -0.0024(11)
F25 0.0597(12) 0.0722(14) 0.0328(10) 0.0097(11) -0.0063(9) -0.0184(9)
F26 0.0430(10) 0.0436(10) 0.0380(10) 0.0111(8) 0.0024(8) -0.0156(8)
C31 0.0282(14) 0.0247(14) 0.0243(14) -0.0022(11) 0.0038(11) -0.0037(11)
C32 0.032(2) 0.0295(15) 0.0306(15) -0.0011(12) 0.0068(12) -0.0019(12)
C33 0.033(2) 0.043(2) 0.041(2) -0.0087(14) 0.0146(14) -0.0082(14)
C34 0.028(2) 0.040(2) 0.052(2) 0.0001(14) 0.0099(14) -0.019(2)
C35 0.032(2) 0.0256(15) 0.047(2) 0.0048(13) 0.0000(14) -0.0089(13)
C36 0.0288(14) 0.0262(14) 0.0287(15) -0.0015(12) 0.0039(12) -0.0055(11)
F32 0.0476(10) 0.0363(10) 0.0443(10) 0.0043(8) 0.0199(8) 0.0139(8)
F33 0.0518(12) 0.0660(13) 0.0589(12) -0.0069(10) 0.0348(10) -0.0034(10)
F34 0.0404(11) 0.0578(12) 0.0858(15) 0.0075(10) 0.0264(10) -0.0237(11)
F35 0.0468(11) 0.0277(9) 0.0718(13) 0.0101(8) 0.0061(9) -0.0049(9)
F36 0.0528(11) 0.0277(9) 0.0427(10) 0.0068(8) 0.0153(8) 0.0096(7)
O1 0.0321(10) 0.0199(9) 0.0258(10) 0.0001(8) 0.0015(8) 0.0010(8)
Cl1 0.0666(6) 0.0417(5) 0.0628(6) 0.0019(4) -0.0014(5) 0.0016(4)
Cl2 0.0812(7) 0.0628(6) 0.0719(7) -0.0212(6) 0.0203(6) -0.0033(5)
C1 0.066(3) 0.045(2) 0.070(3) 0.007(2) 0.008(2) 0.003(2)
O4 0.0362(11) 0.0327(11) 0.0384(12) -0.0044(9) -0.0054(9) 0.0025(9)
C41 0.057(2) 0.031(2) 0.066(2) 0.006(2) -0.021(2) -0.013(2)
C42 0.056(2) 0.033(2) 0.049(2) -0.012(2) -0.004(2) 0.0084(15)
O5 0.0663(15) 0.0233(10) 0.0278(11) 0.0069(10) 0.0069(10) 0.0046(8)
C51 0.089(3) 0.039(2) 0.028(2) 0.021(2) 0.009(2) 0.0022(14)
C52 0.072(6) 0.034(3) 0.034(3) 0.012(3) 0.028(3) 0.007(2)
C52A 0.054(6) 0.027(4) 0.027(4) 0.002(3) -0.004(3) 0.001(3)

loop_
_atom_site_label
_atom_site_fract_x
_atom_site_fract_y
_atom_site_fract_z
_atom_site_U_iso_or_equiv
_atom_site_thermal_displace_type
_atom_site_calc_flag
_atom_site_refinement_flags
_atom_site_occupancy
_atom_site_disorder_group
_atom_site_type_symbol
B1 0.7382(2) 0.0428(2) 0.4255(2) 0.0253(6) Uani d . 1 . B
C11 0.7736(2) 0.0838(2) 0.36321(14) 0.0284(6) Uani d . 1 . C
C12 0.7584(2) 0.0578(2) 0.29386(15) 0.0319(6) Uani d . 1 . C
C13 0.7954(2) 0.0900(2) 0.2447(2) 0.0431(8) Uani d . 1 . C
C14 0.8490(2) 0.1523(2) 0.2644(2) 0.0522(9) Uani d . 1 . C
C15 0.8640(2) 0.1829(2) 0.3318(2) 0.0512(9) Uani d . 1 . C
C16 0.8262(2) 0.1482(2) 0.3790(2) 0.0351(7) Uani d . 1 . C
F12 0.70215(11) -0.00010(10) 0.26827(9) 0.0435(4) Uani d . 1 . F
F13 0.77830(13) 0.06157(14) 0.17791(10) 0.0643(6) Uani d . 1 . F
F14 0.88616(14) 0.1850(2) 0.21724(12) 0.0848(8) Uani d . 1 . F
F15 0.91551(14) 0.24563(15) 0.35112(13) 0.0827(8) Uani d . 1 . F
F16 0.84184(11) 0.18141(10) 0.44455(10) 0.0491(5) Uani d . 1 . F
C21 0.8149(2) 0.0213(2) 0.49236(14) 0.0250(6) Uani d . 1 . C
C22 0.8728(2) -0.0352(2) 0.48493(14) 0.0295(6) Uani d . 1 . C
C23 0.9400(2) -0.0565(2) 0.5378(2) 0.0381(7) Uani d . 1 . C
C24 0.9534(2) -0.0182(2) 0.6023(2) 0.0406(8) Uani d . 1 . C
C25 0.8997(2) 0.0392(2) 0.61259(15) 0.0375(7) Uani d . 1 . C
C26 0.8325(2) 0.0578(2) 0.55850(14) 0.0306(6) Uani d . 1 . C
F22 0.86475(10) -0.07318(10) 0.42180(9) 0.0421(4) Uani d . 1 . F
F23 0.99226(11) -0.11255(12) 0.52639(10) 0.0552(5) Uani d . 1 . F
F24 1.01857(11) -0.03697(14) 0.65472(10) 0.0644(6) Uani d . 1 . F
F25 0.91353(12) 0.07692(13) 0.67566(9) 0.0581(6) Uani d . 1 . F
F26 0.78396(10) 0.11614(10) 0.57338(9) 0.0430(4) Uani d . 1 . F
C31 0.6652(2) 0.0928(2) 0.44701(14) 0.0262(6) Uani d . 1 . C
C32 0.6258(2) 0.0590(2) 0.49421(15) 0.0311(6) Uani d . 1 . C
C33 0.5626(2) 0.0956(2) 0.5147(2) 0.0379(7) Uani d . 1 . C
C34 0.5356(2) 0.1700(2) 0.4873(2) 0.0400(8) Uani d . 1 . C
C35 0.5721(2) 0.2064(2) 0.4409(2) 0.0367(7) Uani d . 1 . C
C36 0.6353(2) 0.1680(2) 0.42136(14) 0.0285(6) Uani d . 1 . C
F32 0.65022(10) -0.01396(10) 0.52346(9) 0.0413(4) Uani d . 1 . F
F33 0.52741(11) 0.05904(12) 0.56106(10) 0.0551(5) Uani d . 1 . F
F34 0.47346(11) 0.20616(12) 0.50644(11) 0.0595(6) Uani d . 1 . F
F35 0.54663(11) 0.27996(10) 0.41374(10) 0.0503(5) Uani d . 1 . F
F36 0.66654(10) 0.20855(9) 0.37428(9) 0.0405(4) Uani d . 1 . F
O1 0.70148(12) -0.04168(11) 0.39815(10) 0.0270(4) Uani d . 1 . O
H11 0.714(2) -0.083(3) 0.425(2) 0.080 Uiso d . 1 . H
H12 0.648(3) -0.043(2) 0.368(2) 0.080 Uiso d . 1 . H
Cl1 0.61320(6) 0.19308(5) 0.18844(5) 0.0602(3) Uani d . 1 . Cl
Cl2 0.71748(7) 0.33011(6) 0.24263(6) 0.0718(3) Uani d . 1 . Cl
C1 0.6190(3) 0.2942(2) 0.2186(2) 0.0618(11) Uani d . 1 . C
H101 0.589(2) 0.323(3) 0.183(2) 0.080 Uiso d . 1 . H
H102 0.598(3) 0.292(2) 0.260(2) 0.080 Uiso d . 1 . H
O4 0.55543(12) -0.04813(12) 0.31672(10) 0.0384(5) Uani d . 1 . O
C41 0.5104(3) 0.0225(2) 0.2892(2) 0.0576(11) Uani d . 1 . C
H411 0.547(2) 0.067(2) 0.306(2) 0.080 Uiso d . 1 . H
H412 0.458(2) 0.018(2) 0.307(2) 0.080 Uiso d . 1 . H
C42 0.5101(2) -0.1193(2) 0.2890(2) 0.0494(9) Uani d . 1 . C
H421 0.543(2) -0.165(3) 0.307(2) 0.080 Uiso d . 1 . H
H422 0.451(2) -0.119(2) 0.307(2) 0.080 Uiso d . 1 . H
O5 0.72677(14) -0.17425(11) 0.46944(10) 0.0400(5) Uani d . 1 . O
C51 0.7598(2) -0.3132(2) 0.4560(2) 0.0529(10) Uani d . 1 . C
H511 0.7961(2) -0.3495(2) 0.4377(2) 0.080 Uiso calc R 1 1 H
H512 0.7032(2) -0.3281(2) 0.4323(2) 0.080 Uiso calc R 1 1 H
C52 0.7738(5) -0.2320(3) 0.4382(3) 0.044(2) Uani d P 0.567(9) 1 C
H521 0.7585(5) -0.2259(3) 0.3860(3) 0.080 Uiso calc PR 0.567(9) 1 H
H522 0.8323(5) -0.2195(3) 0.4554(3) 0.080 Uiso calc PR 0.567(9) 1 H
C52A 0.7038(6) -0.2462(4) 0.4302(3) 0.039(3) Uani d P 0.433(9) 2 C
H523 0.7018(6) -0.2359(4) 0.3799(3) 0.080 Uiso calc PR 0.433(9) 2 H
H524 0.6487(6) -0.2620(4) 0.4331(3) 0.080 Uiso calc PR 0.433(9) 2 H

loop_
_atom_type_symbol
_atom_type_description
_atom_type_scat_dispersion_real
_atom_type_scat_dispersion_imag
_atom_type_scat_source
Cl Cl 0.1484 0.1585 'International Tables Vol C Tables 4.2.6.8 and 6.1.1.4'
C C 0.0033 0.0016 'International Tables Vol C Tables 4.2.6.8 and 6.1.1.4'
F F 0.0171 0.0103 'International Tables Vol C Tables 4.2.6.8 and 6.1.1.4'
B B 0.0013 0.0007 'International Tables Vol C Tables 4.2.6.8 and 6.1.1.4'
O O 0.0106 0.0060 'International Tables Vol C Tables 4.2.6.8 and 6.1.1.4'
H H 0.0000 0.0000 'International Tables Vol C Tables 4.2.6.8 and 6.1.1.4'

loop_
_geom_angle_atom_site_label_1
_geom_angle_atom_site_label_2
_geom_angle_atom_site_label_3
_geom_angle_site_symmetry_1
_geom_angle_site_symmetry_3
_geom_angle
_geom_angle_publ_flag
O1 B1 C11 . . 107.8(2) y
O1 B1 C31 . . 105.8(2) y
C11 B1 C31 . . 115.5(2) y
O1 B1 C21 . . 104.4(2) y
C11 B1 C21 . . 108.3(2) y
C31 B1 C21 . . 114.2(2) y
C16 C11 C12 . . 114.2(3) ?
C16 C11 B1 . . 119.8(2) ?
C12 C11 B1 . . 126.0(3) ?
F12 C12 C11 . . 121.3(2) ?
F12 C12 C13 . . 114.8(3) ?
C11 C12 C13 . . 123.8(3) ?
F13 C13 C14 . . 120.1(3) ?
F13 C13 C12 . . 120.9(3) ?
C14 C13 C12 . . 119.0(3) ?
F14 C14 C13 . . 120.2(3) ?
F14 C14 C15 . . 119.9(3) ?
C13 C14 C15 . . 119.8(3) ?
F15 C15 C14 . . 120.1(3) ?
F15 C15 C16 . . 121.0(3) ?
C14 C15 C16 . . 118.9(3) ?
F16 C16 C15 . . 116.8(3) ?
F16 C16 C11 . . 119.0(2) ?
C15 C16 C11 . . 124.2(3) ?
C26 C21 C22 . . 113.3(2) ?
C26 C21 B1 . . 126.2(2) ?
C22 C21 B1 . . 120.4(2) ?
F22 C22 C23 . . 115.8(2) ?
F22 C22 C21 . . 119.5(2) ?
C23 C22 C21 . . 124.7(3) ?
F23 C23 C24 . . 120.4(3) ?
F23 C23 C22 . . 120.8(3) ?
C24 C23 C22 . . 118.8(3) ?
F24 C24 C25 . . 120.2(3) ?
F24 C24 C23 . . 120.4(3) ?
C25 C24 C23 . . 119.4(3) ?
F25 C25 C24 . . 119.1(3) ?
F25 C25 C26 . . 121.0(3) ?
C24 C25 C26 . . 119.9(3) ?
F26 C26 C25 . . 115.4(2) ?
F26 C26 C21 . . 120.7(2) ?
C25 C26 C21 . . 123.8(3) ?
C32 C31 C36 . . 113.8(2) ?
C32 C31 B1 . . 119.8(2) ?
C36 C31 B1 . . 126.4(2) ?
F32 C32 C33 . . 116.5(3) ?
F32 C32 C31 . . 119.3(2) ?
C33 C32 C31 . . 124.2(3) ?
F33 C33 C34 . . 120.1(3) ?
F33 C33 C32 . . 120.8(3) ?
C34 C33 C32 . . 119.2(3) ?
F34 C34 C35 . . 120.8(3) ?
F34 C34 C33 . . 119.8(3) ?
C35 C34 C33 . . 119.4(3) ?
F35 C35 C34 . . 120.2(3) ?
F35 C35 C36 . . 119.9(3) ?
C34 C35 C36 . . 120.0(3) ?
F36 C36 C35 . . 115.5(2) ?
F36 C36 C31 . . 121.1(2) ?
C35 C36 C31 . . 123.5(3) ?
B1 O1 H11 . . 119(3) y
B1 O1 H12 . . 118(2) y
H11 O1 H12 . . 114(4) y
Cl2 C1 Cl1 . . 112.6(2) ?
Cl2 C1 H101 . . 110.(3) ?
Cl1 C1 H101 . . 106.(3) ?
Cl2 C1 H102 . . 109.(3) ?
Cl1 C1 H102 . . 104.(3) ?
H101 C1 H102 . . 115.(4) ?
C41 O4 C42 . . 109.9(2) ?
O4 C41 C41 . 2_655 110.8(3) ?
O4 C41 H411 . . 105.(2) ?
C41 C41 H411 2_655 . 108.(2) ?
O4 C41 H412 . . 104.(2) ?
C41 C41 H412 2_655 . 110.(2) ?
H411 C41 H412 . . 119.(3) ?
O4 C42 C42 . 2_655 110.7(3) ?
O4 C42 H421 . . 108.(2) ?
C42 C42 H421 2_655 . 110.(2) ?
O4 C42 H422 . . 108.(2) ?
C42 C42 H422 2_655 . 108.7(19) ?
H421 C42 H422 . . 112.(3) ?
C52A O5 C51 . 7_646 112.4(3) ?
C51 O5 C52 7_646 . 111.3(3) ?
C52 C51 O5 . 7_646 113.1(3) ?
O5 C51 C52A 7_646 . 112.4(4) ?
C52 C51 H511 . . 109.0(3) ?
O5 C51 H511 7_646 . 109.0(2) ?
C52 C51 H512 . . 109.0(4) ?
O5 C51 H512 7_646 . 109.0(2) ?
H511 C51 H512 . . 107.8 ?
C51 C52 O5 . . 111.5(4) ?
C51 C52 H521 . . 109.3(3) ?
O5 C52 H521 . . 109.3(2) ?
C51 C52 H522 . . 109.3(4) ?
O5 C52 H522 . . 109.3(3) ?
H521 C52 H522 . . 108.0 ?
O5 C52A C51 . . 112.4(5) ?
O5 C52A H523 . . 109.1(3) ?
C51 C52A H523 . . 109.1(3) ?
O5 C52A H524 . . 109.1(4) ?
C51 C52A H524 . . 109.1(4) ?
H523 C52A H524 . . 107.9 ?

loop_
_geom_bond_atom_site_label_1
_geom_bond_atom_site_label_2
_geom_bond_site_symmetry_2
_geom_bond_distance
_geom_bond_publ_flag
B1 O1 . 1.565(3) y
B1 C11 . 1.633(4) y
B1 C31 . 1.633(4) y
B1 C21 . 1.635(4) y
C11 C16 . 1.375(4) ?
C11 C12 . 1.381(4) ?
C12 F12 . 1.355(3) ?
C12 C13 . 1.381(4) ?
C13 F13 . 1.346(4) ?
C13 C14 . 1.364(5) ?
C14 F14 . 1.354(4) ?
C14 C15 . 1.373(5) ?
C15 F15 . 1.347(4) ?
C15 C16 . 1.373(4) ?
C16 F16 . 1.356(3) ?
C21 C26 . 1.387(4) ?
C21 C22 . 1.391(4) ?
C22 F22 . 1.358(3) ?
C22 C23 . 1.380(4) ?
C23 F23 . 1.341(3) ?
C23 C24 . 1.374(4) ?
C24 F24 . 1.343(3) ?
C24 C25 . 1.367(4) ?
C25 F25 . 1.346(3) ?
C25 C26 . 1.382(4) ?
C26 F26 . 1.347(3) ?
C31 C32 . 1.386(4) ?
C31 C36 . 1.387(4) ?
C32 F32 . 1.353(3) ?
C32 C33 . 1.380(4) ?
C33 F33 . 1.347(3) ?
C33 C34 . 1.371(4) ?
C34 F34 . 1.348(3) ?
C34 C35 . 1.360(5) ?
C35 F35 . 1.352(3) ?
C35 C36 . 1.382(4) ?
C36 F36 . 1.350(3) ?
O1 H11 . 0.86(4) y
O1 H12 . 0.96(4) y
Cl1 C1 . 1.763(4) y
Cl2 C1 . 1.729(4) y
C1 H101 . 0.90(4) ?
C1 H102 . 0.97(4) ?
O4 C41 . 1.424(4) ?
O4 C42 . 1.433(4) ?
C41 C41 2_655 1.483(8) ?
C41 H411 . 0.97(4) ?
C41 H412 . 1.05(4) ?
C42 C42 2_655 1.475(7) ?
C42 H421 . 0.96(4) ?
C42 H422 . 1.15(4) ?
O5 C52A . 1.414(7) ?
O5 C51 7_646 1.430(3) ?
O5 C52 . 1.473(6) ?
C51 C52 . 1.419(6) ?
C51 O5 7_646 1.430(3) ?
C51 C52A . 1.463(8) ?
C51 H511 . 0.99 ?
C51 H512 . 0.99 ?
C52 H521 . 0.99 ?
C52 H522 . 0.99 ?
C52A H523 . 0.99 ?
C52A H524 . 0.99 ?
O5 H11 . 1.72(4) y
O4 H12 . 1.64(4) y
